data_1565039
loop_
_publ_author_name
'Masferrer-Rius, Eduard'
'Li, Fanshi'
'Lutz, Martin'
'Klein Gebbink, Robertus J. M.'

_publ_section_title
;
 Exploration of highly electron-rich manganese complexes in
 enantioselective oxidation catalysis; a focus on enantioselective
 benzylic oxidation
;
_journal_issue 23
_journal_name_full 'Catalysis Science &amp; Technology'
_journal_page_first 7751
_journal_page_last 7763
_journal_paper_doi 10.1039/D1CY01642C
_journal_volume 11
_journal_year 2021
_chemical_absolute_configuration ad
_chemical_formula_moiety 'C30 H40 F6 Fe N6 O6 S2, C4 H8 O'
_chemical_formula_sum 'C34 H48 F6 Fe N6 O7 S2'
_chemical_formula_weight 886.75
_space_group_crystal_system orthorhombic
_space_group_IT_number 19
_space_group_name_Hall 'P 2ac 2ab'
_space_group_name_H-M_alt 'P 21 21 21'
_atom_sites_solution_hydrogens mixed
_atom_sites_solution_primary dual
_atom_sites_solution_secondary difmap
_audit_creation_method SHELXL-2018/3
_audit_update_record
;
2021-08-02 deposited with the CCDC.	2021-10-19 downloaded from the CCDC.
;
_cell_angle_alpha 90
_cell_angle_beta 90
_cell_angle_gamma 90
_cell_formula_units_Z 4
_cell_length_a 10.2594(3)
_cell_length_b 15.1887(4)
_cell_length_c 25.5178(5)
_cell_measurement_reflns_used 38836
_cell_measurement_temperature 150(2)
_cell_measurement_theta_max 27.53
_cell_measurement_theta_min 1.35
_cell_volume 3976.36(17)
_computing_cell_refinement Peakref
_computing_data_collection Apex3
_computing_data_reduction 'Eval15, Sadabs'
_computing_structure_refinement 'SHELXL-2018/3 (Sheldrick, 2018)'
_computing_structure_solution SHELXT
_diffrn_ambient_temperature 150(2)
_diffrn_measured_fraction_theta_full 1.000
_diffrn_measured_fraction_theta_max 1.000
_diffrn_measurement_device_type 'Bruker Kappa ApexII'
_diffrn_measurement_method '\f and \w scans'
_diffrn_radiation_type MoK\a
_diffrn_radiation_wavelength 0.71073
_diffrn_reflns_av_R_equivalents 0.0582
_diffrn_reflns_av_unetI/netI 0.0458
_diffrn_reflns_Laue_measured_fraction_full 1.000
_diffrn_reflns_Laue_measured_fraction_max 1.000
_diffrn_reflns_limit_h_max 13
_diffrn_reflns_limit_h_min -13
_diffrn_reflns_limit_k_max 19
_diffrn_reflns_limit_k_min -19
_diffrn_reflns_limit_l_max 28
_diffrn_reflns_limit_l_min -33
_diffrn_reflns_number 59532
_diffrn_reflns_point_group_measured_fraction_full 1.000
_diffrn_reflns_point_group_measured_fraction_max 1.000
_diffrn_reflns_theta_full 25.242
_diffrn_reflns_theta_max 27.499
_diffrn_reflns_theta_min 1.560
_diffrn_source 'sealed tube'
_exptl_absorpt_coefficient_mu 0.566
_exptl_absorpt_correction_T_max 0.7456
_exptl_absorpt_correction_T_min 0.6343
_exptl_absorpt_correction_type multi-scan
_exptl_absorpt_process_details
;
 SADABS 2016/2: Krause, L., Herbst-Irmer, R., Sheldrick G.M. & Stalke D.,
 J. Appl. Cryst. 48 (2015) 3-10
;
_exptl_crystal_colour 'pale purple'
_exptl_crystal_density_diffrn 1.481
_exptl_crystal_description block
_exptl_crystal_F_000 1848
_exptl_crystal_size_max 0.21
_exptl_crystal_size_mid 0.14
_exptl_crystal_size_min 0.08
_refine_diff_density_max 0.415
_refine_diff_density_min -0.340
_refine_diff_density_rms 0.056
_refine_ls_abs_structure_details
;
 Flack x determined using 2888 quotients [(I+)-(I-)]/[(I+)+(I-)]
 (Parsons, Flack and Wagner, Acta Cryst. B69 (2013) 249-259).
;
_refine_ls_abs_structure_Flack 0.003(7)
_refine_ls_extinction_method none
_refine_ls_goodness_of_fit_ref 1.059
_refine_ls_hydrogen_treatment constr
_refine_ls_matrix_type full
_refine_ls_number_parameters 580
_refine_ls_number_reflns 9138
_refine_ls_number_restraints 372
_refine_ls_restrained_S_all 1.083
_refine_ls_R_factor_all 0.0541
_refine_ls_R_factor_gt 0.0397
_refine_ls_shift/su_max 0.000
_refine_ls_shift/su_mean 0.000
_refine_ls_structure_factor_coef Fsqd
_refine_ls_weighting_details 'w=1/[\s^2^(Fo^2^)+(0.0529P)^2^+0.3914P] where P=(Fo^2^+2Fc^2^)/3'
_refine_ls_weighting_scheme calc
_refine_ls_wR_factor_gt 0.0931
_refine_ls_wR_factor_ref 0.0981
_reflns_Friedel_coverage 0.797
_reflns_Friedel_fraction_full 1.000
_reflns_Friedel_fraction_max 1.000
_reflns_number_gt 7530
_reflns_number_total 9138
_reflns_threshold_expression 'I > 2\s(I)'
_cod_data_source_file d1cy01642c2.cif
_cod_data_source_block l1200a
_cod_depositor_comments 'Adding full bibliography for 1565038--1565039.cif.'
_cod_original_cell_volume 3976.38(16)
_cod_database_code 1565039
_shelx_shelxl_version_number 2018/3
_shelx_space_group_comment
;
The symmetry employed for this shelxl refinement is uniquely defined
by the following loop, which should always be used as a source of
symmetry information in preference to the above space-group names.
They are only intended as comments.
;

loop_
_space_group_symop_operation_xyz
'x, y, z'
'-x+1/2, -y, z+1/2'
'-x, y+1/2, -z+1/2'
'x+1/2, -y+1/2, -z'

loop_
_atom_site_label
_atom_site_type_symbol
_atom_site_fract_x
_atom_site_fract_y
_atom_site_fract_z
_atom_site_U_iso_or_equiv
_atom_site_adp_type
_atom_site_occupancy
_atom_site_site_symmetry_order
_atom_site_calc_flag
_atom_site_refinement_flags_posn
_atom_site_refinement_flags_adp
_atom_site_refinement_flags_occupancy
_atom_site_disorder_assembly
_atom_site_disorder_group
Fe1 Fe 0.51584(5) 0.21851(3) 0.14978(2) 0.02225(13) Uani 1 1 d . . . . .
S1A S 0.40310(10) 0.39170(7) 0.08427(4) 0.0284(3) Uani 0.919(3) 1 d D . P A 1
F1A F 0.2836(3) 0.4832(2) 0.15656(12) 0.0567(9) Uani 0.919(3) 1 d D . P A 1
F2A F 0.2991(4) 0.5497(2) 0.0835(2) 0.0661(13) Uani 0.919(3) 1 d D . P A 1
F3A F 0.4671(3) 0.53774(19) 0.13342(15) 0.0482(8) Uani 0.919(3) 1 d D . P A 1
O1A O 0.4847(3) 0.35217(17) 0.12459(10) 0.0362(6) Uani 0.919(3) 1 d D . P A 1
O2A O 0.2799(3) 0.3505(2) 0.07639(19) 0.0430(10) Uani 0.919(3) 1 d D . P A 1
O3A O 0.4727(4) 0.4171(3) 0.03865(12) 0.0516(10) Uani 0.919(3) 1 d D . P A 1
C29A C 0.3616(4) 0.4959(3) 0.11602(17) 0.0367(11) Uani 0.919(3) 1 d D . P A 1
S1B S 0.3590(10) 0.3986(9) 0.1240(6) 0.059(6) Uiso 0.081(3) 1 d D . P A 2
F1B F 0.462(3) 0.4647(19) 0.0400(9) 0.054(12) Uiso 0.081(3) 1 d D . P A 2
F2B F 0.292(3) 0.5332(18) 0.0671(12) 0.033(11) Uiso 0.081(3) 1 d D . P A 2
F3B F 0.474(3) 0.5478(15) 0.1077(10) 0.031(9) Uiso 0.081(3) 1 d D . P A 2
O1B O 0.4847(3) 0.35217(17) 0.12459(10) 0.0362(6) Uani 0.081(3) 1 d D . P A 2
O2B O 0.259(2) 0.3542(18) 0.0949(11) 0.028(13) Uiso 0.081(3) 1 d D . P A 2
O3B O 0.323(3) 0.439(2) 0.1724(8) 0.068(16) Uiso 0.081(3) 1 d D . P A 2
C29B C 0.399(2) 0.4918(11) 0.0822(8) 0.09(3) Uiso 0.081(3) 1 d D . P A 2
S2 S 0.22754(10) 0.15690(7) 0.21258(4) 0.0299(2) Uani 1 1 d D . . . .
F4 F 0.0916(4) 0.3015(2) 0.21024(15) 0.0889(12) Uani 1 1 d D . . . .
F5 F 0.0231(3) 0.2053(2) 0.26464(14) 0.0788(10) Uani 1 1 d D . . . .
F6 F 0.1922(4) 0.2792(2) 0.28243(14) 0.0947(13) Uani 1 1 d D . . . .
O4 O 0.3293(3) 0.2085(2) 0.18797(11) 0.0389(7) Uani 1 1 d D . . . .
O5 O 0.1411(3) 0.1164(2) 0.17635(13) 0.0549(9) Uani 1 1 d D . . . .
O6 O 0.2697(3) 0.1014(2) 0.25453(11) 0.0473(8) Uani 1 1 d D . . . .
N1 N 0.4440(3) 0.1653(2) 0.07693(11) 0.0242(7) Uani 1 1 d . . . . .
N2 N 0.6984(3) 0.20049(18) 0.10388(11) 0.0209(6) Uani 1 1 d . . . . .
N3 N 0.5928(3) 0.09557(19) 0.18587(11) 0.0223(6) Uani 1 1 d . . . . .
N4 N 0.6079(3) 0.26629(19) 0.22048(11) 0.0237(6) Uani 1 1 d . . . . .
N5 N 0.3773(3) 0.0302(2) -0.06331(12) 0.0276(7) Uani 1 1 d . . . . .
N6 N 0.8330(3) 0.32133(19) 0.35250(12) 0.0277(7) Uani 1 1 d . . . . .
C1 C 0.3281(4) 0.1270(2) 0.06655(14) 0.0263(8) Uani 1 1 d . . . . .
H1 H 0.262063 0.130605 0.092567 0.032 Uiso 1 1 calc R U . . .
C2 C 0.2990(4) 0.0830(2) 0.02072(14) 0.0253(8) Uani 1 1 d . . . . .
H2 H 0.214992 0.058318 0.015454 0.030 Uiso 1 1 calc R U . . .
C3 C 0.3966(4) 0.0752(2) -0.01845(14) 0.0243(8) Uani 1 1 d . . . . .
C4 C 0.5159(4) 0.1171(2) -0.00821(13) 0.0240(7) Uani 1 1 d . . . . .
H4 H 0.583924 0.114761 -0.033421 0.029 Uiso 1 1 calc R U . . .
C5 C 0.5347(3) 0.1614(2) 0.03814(13) 0.0227(7) Uani 1 1 d . . . . .
C6 C 0.6571(3) 0.2113(3) 0.04823(13) 0.0246(8) Uani 1 1 d . . . . .
H6A H 0.642811 0.274450 0.040631 0.030 Uiso 1 1 calc R U . . .
H6B H 0.726771 0.189553 0.024722 0.030 Uiso 1 1 calc R U . . .
C7 C 0.8131(4) 0.2555(2) 0.11490(15) 0.0259(8) Uani 1 1 d . . . . .
H7A H 0.825846 0.261949 0.153162 0.031 Uiso 1 1 calc R U . . .
H7B H 0.802368 0.314738 0.099320 0.031 Uiso 1 1 calc R U . . .
C8 C 0.9295(4) 0.2077(3) 0.09010(16) 0.0316(9) Uani 1 1 d . . . . .
H8A H 1.011051 0.220602 0.109371 0.038 Uiso 1 1 calc R U . . .
H8B H 0.940613 0.224963 0.052951 0.038 Uiso 1 1 calc R U . . .
C9 C 0.8928(4) 0.1100(3) 0.09482(15) 0.0277(8) Uani 1 1 d . . . . .
H9A H 0.947553 0.080560 0.121548 0.033 Uiso 1 1 calc R U . . .
H9B H 0.904960 0.079568 0.060861 0.033 Uiso 1 1 calc R U . . .
C10 C 0.7477(3) 0.1083(2) 0.11129(14) 0.0225(7) Uani 1 1 d . . . . .
H10 H 0.698178 0.067074 0.088160 0.027 Uiso 1 1 calc R U . . .
C11 C 0.7314(3) 0.0811(2) 0.16848(14) 0.0224(7) Uani 1 1 d . . . . .
H11 H 0.791893 0.116144 0.191061 0.027 Uiso 1 1 calc R U . . .
C12 C 0.7574(4) -0.0192(2) 0.17641(16) 0.0308(9) Uani 1 1 d . . . . .
H12A H 0.796319 -0.045154 0.144447 0.037 Uiso 1 1 calc R U . . .
H12B H 0.817616 -0.028880 0.206159 0.037 Uiso 1 1 calc R U . . .
C13 C 0.6241(4) -0.0609(2) 0.18774(16) 0.0316(9) Uani 1 1 d . . . . .
H13A H 0.610355 -0.114070 0.165979 0.038 Uiso 1 1 calc R U . . .
H13B H 0.616237 -0.077251 0.225162 0.038 Uiso 1 1 calc R U . . .
C14 C 0.5265(4) 0.0113(2) 0.17339(14) 0.0261(8) Uani 1 1 d . . . . .
H14A H 0.504142 0.008408 0.135691 0.031 Uiso 1 1 calc R U . . .
H14B H 0.445505 0.005035 0.194164 0.031 Uiso 1 1 calc R U . . .
C15 C 0.5913(4) 0.1120(2) 0.24329(14) 0.0262(8) Uani 1 1 d . . . . .
H15A H 0.646477 0.067842 0.261207 0.031 Uiso 1 1 calc R U . . .
H15B H 0.501190 0.105943 0.256708 0.031 Uiso 1 1 calc R U . . .
C16 C 0.6413(4) 0.2030(2) 0.25507(13) 0.0227(8) Uani 1 1 d . . . . .
C17 C 0.7143(3) 0.2188(3) 0.29888(13) 0.0239(7) Uani 1 1 d . . . . .
H17 H 0.734880 0.171765 0.321996 0.029 Uiso 1 1 calc R U . . .
C18 C 0.7594(4) 0.3046(2) 0.30997(14) 0.0246(8) Uani 1 1 d . . . . .
C19 C 0.7246(4) 0.3708(2) 0.27383(14) 0.0245(8) Uani 1 1 d . . . . .
H19 H 0.752185 0.429865 0.278955 0.029 Uiso 1 1 calc R U . . .
C20 C 0.6501(4) 0.3484(2) 0.23095(14) 0.0251(8) Uani 1 1 d . . . . .
H20 H 0.626869 0.393887 0.207175 0.030 Uiso 1 1 calc R U . . .
C21 C 0.2593(4) -0.0208(3) -0.07535(16) 0.0368(10) Uani 1 1 d . . . . .
H21A H 0.185497 0.018421 -0.084225 0.044 Uiso 1 1 calc R U . . .
H21B H 0.234113 -0.058703 -0.045437 0.044 Uiso 1 1 calc R U . . .
C22 C 0.2999(5) -0.0758(3) -0.12230(17) 0.0439(11) Uani 1 1 d . . . . .
H22A H 0.224560 -0.087655 -0.145507 0.053 Uiso 1 1 calc R U . . .
H22B H 0.338121 -0.132571 -0.111011 0.053 Uiso 1 1 calc R U . . .
C23 C 0.4011(5) -0.0190(3) -0.14993(17) 0.0418(10) Uani 1 1 d . . . . .
H23A H 0.358927 0.026340 -0.172071 0.050 Uiso 1 1 calc R U . . .
H23B H 0.459491 -0.055277 -0.172001 0.050 Uiso 1 1 calc R U . . .
C24 C 0.4756(4) 0.0230(3) -0.10456(14) 0.0334(9) Uani 1 1 d . . . . .
H24A H 0.549100 -0.014733 -0.093294 0.040 Uiso 1 1 calc R U . . .
H24B H 0.509646 0.081688 -0.114442 0.040 Uiso 1 1 calc R U . . .
C25 C 0.8744(4) 0.4092(3) 0.36896(15) 0.0336(9) Uani 1 1 d . . . . .
H25A H 0.798973 0.449614 0.371954 0.040 Uiso 1 1 calc R U . . .
H25B H 0.938256 0.434439 0.344064 0.040 Uiso 1 1 calc R U . . .
C26 C 0.9362(5) 0.3926(3) 0.42207(18) 0.0487(12) Uani 1 1 d . . . . .
H26A H 0.870054 0.394019 0.450318 0.058 Uiso 1 1 calc R U . . .
H26B H 1.004627 0.436634 0.429743 0.058 Uiso 1 1 calc R U . . .
C27 C 0.9942(5) 0.3010(3) 0.41621(17) 0.0453(11) Uani 1 1 d . . . . .
H27A H 1.010943 0.273644 0.450786 0.054 Uiso 1 1 calc R U . . .
H27B H 1.076330 0.302456 0.395870 0.054 Uiso 1 1 calc R U . . .
C28 C 0.8874(4) 0.2523(3) 0.38661(16) 0.0341(9) Uani 1 1 d . . . . .
H28A H 0.923714 0.203153 0.365755 0.041 Uiso 1 1 calc R U . . .
H28B H 0.820506 0.229022 0.410901 0.041 Uiso 1 1 calc R U . . .
C30 C 0.1289(4) 0.2404(3) 0.24377(17) 0.0473(12) Uani 1 1 d D . . . .
O7A O 0.3391(7) 0.2568(5) 0.4657(4) 0.081(3) Uani 0.619(15) 1 d D U P B 3
C31A C 0.3524(17) 0.3560(8) 0.4666(8) 0.097(5) Uani 0.619(15) 1 d D U P B 3
H31A H 0.307919 0.382740 0.436111 0.117 Uiso 0.619(15) 1 calc R U P B 3
H31B H 0.314260 0.380569 0.499150 0.117 Uiso 0.619(15) 1 calc R U P B 3
C32A C 0.4900(16) 0.3722(8) 0.4646(6) 0.084(4) Uani 0.619(15) 1 d D U P B 3
H32A H 0.508126 0.422765 0.441238 0.101 Uiso 0.619(15) 1 calc R U P B 3
H32B H 0.522845 0.386658 0.500052 0.101 Uiso 0.619(15) 1 calc R U P B 3
C33A C 0.5537(10) 0.2955(10) 0.4453(6) 0.091(4) Uani 0.619(15) 1 d D U P B 3
H33A H 0.603462 0.309605 0.413183 0.109 Uiso 0.619(15) 1 calc R U P B 3
H33B H 0.614992 0.272325 0.471945 0.109 Uiso 0.619(15) 1 calc R U P B 3
C34A C 0.4555(13) 0.2322(7) 0.4342(5) 0.075(3) Uani 0.619(15) 1 d D U P B 3
H34A H 0.485773 0.172487 0.443932 0.090 Uiso 0.619(15) 1 calc R U P B 3
H34B H 0.434171 0.232559 0.396392 0.090 Uiso 0.619(15) 1 calc R U P B 3
O7B O 0.4396(15) 0.3840(10) 0.4764(8) 0.089(6) Uani 0.381(15) 1 d D U P B 4
C31B C 0.5580(13) 0.3489(14) 0.4495(9) 0.069(5) Uani 0.381(15) 1 d D U P B 4
H31C H 0.585260 0.388019 0.420486 0.082 Uiso 0.381(15) 1 calc R U P B 4
H31D H 0.631301 0.342265 0.474417 0.082 Uiso 0.381(15) 1 calc R U P B 4
C32B C 0.517(2) 0.2663(14) 0.4304(10) 0.088(6) Uani 0.381(15) 1 d D U P B 4
H32C H 0.552246 0.218744 0.452704 0.106 Uiso 0.381(15) 1 calc R U P B 4
H32D H 0.549152 0.257636 0.394253 0.106 Uiso 0.381(15) 1 calc R U P B 4
C33B C 0.377(2) 0.2630(13) 0.4308(9) 0.085(6) Uani 0.381(15) 1 d D U P B 4
H33C H 0.345137 0.265140 0.394289 0.103 Uiso 0.381(15) 1 calc R U P B 4
H33D H 0.349144 0.206454 0.446342 0.103 Uiso 0.381(15) 1 calc R U P B 4
C34B C 0.3215(15) 0.3331(19) 0.4595(13) 0.093(8) Uani 0.381(15) 1 d D U P B 4
H34C H 0.271668 0.311210 0.490063 0.112 Uiso 0.381(15) 1 calc R U P B 4
H34D H 0.263551 0.369333 0.437201 0.112 Uiso 0.381(15) 1 calc R U P B 4

loop_
_atom_site_aniso_label
_atom_site_aniso_U_11
_atom_site_aniso_U_22
_atom_site_aniso_U_33
_atom_site_aniso_U_23
_atom_site_aniso_U_13
_atom_site_aniso_U_12
Fe1 0.0207(2) 0.0240(2) 0.0221(2) -0.0004(2) -0.0014(2) 0.0018(2)
S1A 0.0309(6) 0.0279(5) 0.0264(6) -0.0062(4) -0.0102(4) 0.0094(4)
F1A 0.0430(17) 0.071(2) 0.0559(18) -0.0339(18) 0.0138(16) -0.0041(17)
F2A 0.056(2) 0.0347(18) 0.107(4) 0.004(2) -0.023(2) 0.0213(16)
F3A 0.0364(16) 0.0376(16) 0.070(2) -0.0204(16) -0.0028(16) -0.0027(13)
O1A 0.0394(16) 0.0260(13) 0.0431(15) 0.0037(12) -0.0184(14) -0.0013(13)
O2A 0.0364(19) 0.038(2) 0.054(3) -0.0172(18) -0.022(2) 0.0072(16)
O3A 0.060(2) 0.067(3) 0.0282(17) 0.0010(17) -0.0018(17) 0.014(2)
C29A 0.033(2) 0.027(2) 0.050(3) -0.010(2) -0.006(2) 0.004(2)
O1B 0.0394(16) 0.0260(13) 0.0431(15) 0.0037(12) -0.0184(14) -0.0013(13)
S2 0.0270(5) 0.0346(5) 0.0283(5) -0.0027(4) 0.0045(4) -0.0007(4)
F4 0.091(3) 0.060(2) 0.116(3) 0.025(2) 0.038(2) 0.040(2)
F5 0.0550(18) 0.075(2) 0.107(3) -0.0021(19) 0.0525(19) 0.0063(18)
F6 0.112(3) 0.084(2) 0.088(2) -0.059(2) 0.020(2) -0.020(2)
O4 0.0305(15) 0.0456(17) 0.0408(16) 0.0070(14) 0.0095(13) 0.0019(14)
O5 0.051(2) 0.067(2) 0.0470(19) -0.0167(17) -0.0049(16) -0.0146(19)
O6 0.0441(18) 0.0563(19) 0.0413(17) 0.0181(15) 0.0119(14) 0.0078(16)
N1 0.0257(16) 0.0248(16) 0.0221(15) 0.0004(13) -0.0005(12) 0.0009(13)
N2 0.0206(15) 0.0212(15) 0.0209(14) 0.0012(12) -0.0037(12) -0.0007(12)
N3 0.0217(15) 0.0243(15) 0.0210(14) 0.0001(12) -0.0004(12) -0.0036(13)
N4 0.0240(15) 0.0220(16) 0.0252(15) 0.0001(12) -0.0018(13) 0.0001(13)
N5 0.0252(16) 0.0327(17) 0.0248(16) -0.0023(13) -0.0024(13) -0.0010(14)
N6 0.0327(17) 0.0238(16) 0.0265(16) -0.0034(14) -0.0036(15) -0.0041(13)
C1 0.0212(18) 0.033(2) 0.0246(19) 0.0021(16) 0.0014(15) 0.0013(16)
C2 0.0204(18) 0.0282(19) 0.0274(19) 0.0000(16) -0.0005(15) -0.0030(15)
C3 0.0246(18) 0.0231(18) 0.0252(18) 0.0031(15) -0.0035(15) 0.0030(15)
C4 0.0230(18) 0.0298(18) 0.0193(16) 0.0042(14) 0.0003(15) 0.0062(16)
C5 0.0230(18) 0.0216(17) 0.0234(17) 0.0057(14) -0.0014(15) 0.0023(15)
C6 0.0245(18) 0.0270(19) 0.0223(17) 0.0044(16) 0.0000(14) 0.0011(17)
C7 0.0274(19) 0.0218(17) 0.0287(19) 0.0010(15) -0.0022(15) -0.0037(15)
C8 0.0231(18) 0.032(2) 0.039(2) 0.0035(18) 0.0021(16) -0.0012(17)
C9 0.0266(19) 0.0287(19) 0.0278(19) 0.0035(16) 0.0032(16) 0.0029(17)
C10 0.0209(17) 0.0211(17) 0.0255(18) 0.0001(15) -0.0014(14) 0.0018(15)
C11 0.0194(17) 0.0200(17) 0.0277(19) 0.0029(14) -0.0027(15) 0.0012(15)
C12 0.033(2) 0.0210(18) 0.038(2) 0.0072(16) -0.0025(18) 0.0029(17)
C13 0.037(2) 0.0216(18) 0.036(2) 0.0011(17) -0.0008(18) -0.0003(17)
C14 0.0277(19) 0.0231(17) 0.0276(18) -0.0017(15) -0.0014(16) -0.0037(16)
C15 0.028(2) 0.0275(19) 0.0227(18) 0.0040(15) 0.0019(15) -0.0050(16)
C16 0.0237(17) 0.0235(19) 0.0207(17) 0.0006(14) 0.0041(14) -0.0001(15)
C17 0.0272(18) 0.0239(17) 0.0207(17) 0.0015(15) 0.0014(14) -0.0013(17)
C18 0.0234(18) 0.0277(19) 0.0225(18) -0.0009(15) 0.0042(15) 0.0001(15)
C19 0.0240(18) 0.0207(17) 0.0289(19) -0.0035(15) 0.0035(16) 0.0001(15)
C20 0.0252(19) 0.0243(18) 0.0259(18) 0.0010(16) 0.0004(15) 0.0060(16)
C21 0.032(2) 0.043(2) 0.035(2) -0.0101(19) -0.0018(18) -0.0065(19)
C22 0.046(3) 0.048(3) 0.037(2) -0.014(2) 0.000(2) -0.009(2)
C23 0.047(3) 0.050(3) 0.029(2) -0.012(2) 0.001(2) 0.000(2)
C24 0.033(2) 0.040(2) 0.0274(19) -0.0045(17) 0.0006(18) 0.0029(19)
C25 0.036(2) 0.031(2) 0.034(2) -0.0011(17) -0.0056(18) -0.0063(18)
C26 0.068(3) 0.038(2) 0.039(2) -0.003(2) -0.014(2) -0.020(2)
C27 0.049(3) 0.047(3) 0.040(2) 0.011(2) -0.016(2) -0.010(2)
C28 0.042(2) 0.030(2) 0.031(2) 0.0025(17) -0.0087(18) -0.0043(18)
C30 0.047(3) 0.040(3) 0.055(3) -0.011(2) 0.019(2) 0.003(2)
O7A 0.067(4) 0.083(5) 0.093(6) -0.004(4) -0.013(4) -0.014(4)
C31A 0.119(9) 0.087(8) 0.086(8) -0.006(7) -0.017(8) 0.023(8)
C32A 0.134(10) 0.050(6) 0.069(7) -0.008(5) -0.002(8) -0.023(7)
C33A 0.086(7) 0.092(8) 0.095(9) -0.026(7) 0.045(6) -0.043(6)
C34A 0.092(8) 0.054(6) 0.079(6) -0.021(5) -0.005(6) -0.010(5)
O7B 0.067(8) 0.062(7) 0.137(12) -0.032(7) 0.012(7) -0.005(6)
C31B 0.038(7) 0.078(10) 0.089(11) 0.008(9) 0.007(7) 0.012(7)
C32B 0.091(10) 0.090(11) 0.083(11) -0.017(9) 0.021(9) -0.005(8)
C33B 0.094(9) 0.097(10) 0.066(10) -0.014(8) 0.015(9) -0.046(8)
C34B 0.049(8) 0.101(13) 0.129(14) -0.009(10) -0.002(9) -0.023(8)

loop_
_atom_type_symbol
_atom_type_description
_atom_type_scat_dispersion_real
_atom_type_scat_dispersion_imag
_atom_type_scat_source
C C 0.0033 0.0016 'International Tables Vol C Tables 4.2.6.8 and 6.1.1.4'
H H 0.0000 0.0000 'International Tables Vol C Tables 4.2.6.8 and 6.1.1.4'
F F 0.0171 0.0103 'International Tables Vol C Tables 4.2.6.8 and 6.1.1.4'
Fe Fe 0.3463 0.8444 'International Tables Vol C Tables 4.2.6.8 and 6.1.1.4'
N N 0.0061 0.0033 'International Tables Vol C Tables 4.2.6.8 and 6.1.1.4'
O O 0.0106 0.0060 'International Tables Vol C Tables 4.2.6.8 and 6.1.1.4'
S S 0.1246 0.1234 'International Tables Vol C Tables 4.2.6.8 and 6.1.1.4'

loop_
_diffrn_orient_matrix_type
_diffrn_orient_matrix_UB_11
_diffrn_orient_matrix_UB_12
_diffrn_orient_matrix_UB_13
_diffrn_orient_matrix_UB_21
_diffrn_orient_matrix_UB_22
_diffrn_orient_matrix_UB_23
_diffrn_orient_matrix_UB_31
_diffrn_orient_matrix_UB_32
_diffrn_orient_matrix_UB_33
'Nonius RMAT' 0.0847519 0.0177535 0.0162125 0.0022439 -0.0565501 0.0200457 0.0480792 -0.0286558 -0.0295143

loop_
_geom_angle_atom_site_label_1
_geom_angle_atom_site_label_2
_geom_angle_atom_site_label_3
_geom_angle
_geom_angle_site_symmetry_1
_geom_angle_site_symmetry_3
_geom_angle_publ_flag
O4 Fe1 O1A 94.01(11) . . ?
O4 Fe1 O1B 94.01(11) . . ?
O4 Fe1 N1 93.43(11) . . ?
O1A Fe1 N1 92.58(10) . . ?
O1B Fe1 N1 92.58(10) . . ?
O4 Fe1 N4 91.97(11) . . ?
O1A Fe1 N4 89.85(10) . . ?
O1B Fe1 N4 89.85(10) . . ?
N1 Fe1 N4 173.91(12) . . ?
O4 Fe1 N2 167.80(11) . . ?
O1A Fe1 N2 94.80(11) . . ?
O1B Fe1 N2 94.80(11) . . ?
N1 Fe1 N2 77.76(11) . . ?
N4 Fe1 N2 96.48(11) . . ?
O4 Fe1 N3 93.94(11) . . ?
O1A Fe1 N3 165.16(10) . . ?
O1B Fe1 N3 165.16(10) . . ?
N1 Fe1 N3 99.42(11) . . ?
N4 Fe1 N3 77.37(11) . . ?
N2 Fe1 N3 79.40(10) . . ?
O3A S1A O2A 116.7(3) . . ?
O3A S1A O1A 113.8(2) . . ?
O2A S1A O1A 115.4(2) . . ?
O3A S1A C29A 104.2(2) . . ?
O2A S1A C29A 103.6(2) . . ?
O1A S1A C29A 100.24(18) . . ?
S1A O1A Fe1 133.24(16) . . ?
F1A C29A F2A 106.7(4) . . ?
F1A C29A F3A 107.5(4) . . ?
F2A C29A F3A 107.9(4) . . ?
F1A C29A S1A 111.2(3) . . ?
F2A C29A S1A 111.5(3) . . ?
F3A C29A S1A 111.8(3) . . ?
O3B S1B O2B 117.7(13) . . ?
O3B S1B O1B 115.2(12) . . ?
O2B S1B O1B 114.1(12) . . ?
O3B S1B C29B 103.3(12) . . ?
O2B S1B C29B 102.8(11) . . ?
O1B S1B C29B 100.6(8) . . ?
S1B O1B Fe1 125.8(6) . . ?
F2B C29B F1B 108.5(14) . . ?
F2B C29B F3B 108.8(14) . . ?
F1B C29B F3B 108.3(14) . . ?
F2B C29B S1B 111.0(13) . . ?
F1B C29B S1B 110.2(12) . . ?
F3B C29B S1B 110.1(12) . . ?
O5 S2 O6 114.9(2) . . ?
O5 S2 O4 113.71(19) . . ?
O6 S2 O4 115.18(19) . . ?
O5 S2 C30 103.9(2) . . ?
O6 S2 C30 104.65(19) . . ?
O4 S2 C30 102.44(19) . . ?
S2 O4 Fe1 151.1(2) . . ?
C1 N1 C5 116.1(3) . . ?
C1 N1 Fe1 129.2(2) . . ?
C5 N1 Fe1 114.2(2) . . ?
C7 N2 C6 110.3(3) . . ?
C7 N2 C10 103.7(3) . . ?
C6 N2 C10 108.6(3) . . ?
C7 N2 Fe1 120.2(2) . . ?
C6 N2 Fe1 104.4(2) . . ?
C10 N2 Fe1 109.4(2) . . ?
C14 N3 C15 110.6(3) . . ?
C14 N3 C11 104.1(3) . . ?
C15 N3 C11 109.0(3) . . ?
C14 N3 Fe1 118.2(2) . . ?
C15 N3 Fe1 105.2(2) . . ?
C11 N3 Fe1 109.6(2) . . ?
C20 N4 C16 116.6(3) . . ?
C20 N4 Fe1 128.1(2) . . ?
C16 N4 Fe1 114.7(2) . . ?
C3 N5 C24 123.2(3) . . ?
C3 N5 C21 124.5(3) . . ?
C24 N5 C21 112.2(3) . . ?
C18 N6 C25 124.5(3) . . ?
C18 N6 C28 123.7(3) . . ?
C25 N6 C28 111.7(3) . . ?
N1 C1 C2 124.4(3) . . ?
N1 C1 H1 117.8 . . ?
C2 C1 H1 117.8 . . ?
C1 C2 C3 119.0(3) . . ?
C1 C2 H2 120.5 . . ?
C3 C2 H2 120.5 . . ?
N5 C3 C4 121.1(3) . . ?
N5 C3 C2 122.4(3) . . ?
C4 C3 C2 116.5(3) . . ?
C5 C4 C3 120.3(3) . . ?
C5 C4 H4 119.9 . . ?
C3 C4 H4 119.9 . . ?
N1 C5 C4 123.5(3) . . ?
N1 C5 C6 115.4(3) . . ?
C4 C5 C6 121.1(3) . . ?
C5 C6 N2 110.4(3) . . ?
C5 C6 H6A 109.6 . . ?
N2 C6 H6A 109.6 . . ?
C5 C6 H6B 109.6 . . ?
N2 C6 H6B 109.6 . . ?
H6A C6 H6B 108.1 . . ?
N2 C7 C8 106.0(3) . . ?
N2 C7 H7A 110.5 . . ?
C8 C7 H7A 110.5 . . ?
N2 C7 H7B 110.5 . . ?
C8 C7 H7B 110.5 . . ?
H7A C7 H7B 108.7 . . ?
C7 C8 C9 103.5(3) . . ?
C7 C8 H8A 111.1 . . ?
C9 C8 H8A 111.1 . . ?
C7 C8 H8B 111.1 . . ?
C9 C8 H8B 111.1 . . ?
H8A C8 H8B 109.0 . . ?
C8 C9 C10 105.8(3) . . ?
C8 C9 H9A 110.6 . . ?
C10 C9 H9A 110.6 . . ?
C8 C9 H9B 110.6 . . ?
C10 C9 H9B 110.6 . . ?
H9A C9 H9B 108.7 . . ?
N2 C10 C11 109.7(3) . . ?
N2 C10 C9 106.0(3) . . ?
C11 C10 C9 111.7(3) . . ?
N2 C10 H10 109.8 . . ?
C11 C10 H10 109.8 . . ?
C9 C10 H10 109.8 . . ?
N3 C11 C10 110.3(3) . . ?
N3 C11 C12 105.4(3) . . ?
C10 C11 C12 111.7(3) . . ?
N3 C11 H11 109.8 . . ?
C10 C11 H11 109.8 . . ?
C12 C11 H11 109.8 . . ?
C13 C12 C11 106.0(3) . . ?
C13 C12 H12A 110.5 . . ?
C11 C12 H12A 110.5 . . ?
C13 C12 H12B 110.5 . . ?
C11 C12 H12B 110.5 . . ?
H12A C12 H12B 108.7 . . ?
C14 C13 C12 104.0(3) . . ?
C14 C13 H13A 110.9 . . ?
C12 C13 H13A 111.0 . . ?
C14 C13 H13B 111.0 . . ?
C12 C13 H13B 110.9 . . ?
H13A C13 H13B 109.0 . . ?
N3 C14 C13 105.5(3) . . ?
N3 C14 H14A 110.6 . . ?
C13 C14 H14A 110.6 . . ?
N3 C14 H14B 110.6 . . ?
C13 C14 H14B 110.6 . . ?
H14A C14 H14B 108.8 . . ?
N3 C15 C16 110.4(3) . . ?
N3 C15 H15A 109.6 . . ?
C16 C15 H15A 109.6 . . ?
N3 C15 H15B 109.6 . . ?
C16 C15 H15B 109.6 . . ?
H15A C15 H15B 108.1 . . ?
N4 C16 C17 123.3(3) . . ?
N4 C16 C15 115.9(3) . . ?
C17 C16 C15 120.8(3) . . ?
C16 C17 C18 120.4(3) . . ?
C16 C17 H17 119.8 . . ?
C18 C17 H17 119.8 . . ?
N6 C18 C19 122.4(3) . . ?
N6 C18 C17 121.3(3) . . ?
C19 C18 C17 116.4(3) . . ?
C20 C19 C18 119.0(3) . . ?
C20 C19 H19 120.5 . . ?
C18 C19 H19 120.5 . . ?
N4 C20 C19 124.4(3) . . ?
N4 C20 H20 117.8 . . ?
C19 C20 H20 117.8 . . ?
N5 C21 C22 103.2(3) . . ?
N5 C21 H21A 111.1 . . ?
C22 C21 H21A 111.1 . . ?
N5 C21 H21B 111.1 . . ?
C22 C21 H21B 111.1 . . ?
H21A C21 H21B 109.1 . . ?
C21 C22 C23 103.9(4) . . ?
C21 C22 H22A 111.0 . . ?
C23 C22 H22A 111.0 . . ?
C21 C22 H22B 111.0 . . ?
C23 C22 H22B 111.0 . . ?
H22A C22 H22B 109.0 . . ?
C22 C23 C24 103.1(3) . . ?
C22 C23 H23A 111.1 . . ?
C24 C23 H23A 111.1 . . ?
C22 C23 H23B 111.1 . . ?
C24 C23 H23B 111.1 . . ?
H23A C23 H23B 109.1 . . ?
N5 C24 C23 103.4(3) . . ?
N5 C24 H24A 111.1 . . ?
C23 C24 H24A 111.1 . . ?
N5 C24 H24B 111.1 . . ?
C23 C24 H24B 111.1 . . ?
H24A C24 H24B 109.0 . . ?
N6 C25 C26 103.0(3) . . ?
N6 C25 H25A 111.2 . . ?
C26 C25 H25A 111.2 . . ?
N6 C25 H25B 111.2 . . ?
C26 C25 H25B 111.2 . . ?
H25A C25 H25B 109.1 . . ?
C25 C26 C27 103.2(3) . . ?
C25 C26 H26A 111.1 . . ?
C27 C26 H26A 111.1 . . ?
C25 C26 H26B 111.1 . . ?
C27 C26 H26B 111.1 . . ?
H26A C26 H26B 109.1 . . ?
C26 C27 C28 102.2(4) . . ?
C26 C27 H27A 111.3 . . ?
C28 C27 H27A 111.3 . . ?
C26 C27 H27B 111.3 . . ?
C28 C27 H27B 111.3 . . ?
H27A C27 H27B 109.2 . . ?
N6 C28 C27 102.8(3) . . ?
N6 C28 H28A 111.2 . . ?
C27 C28 H28A 111.2 . . ?
N6 C28 H28B 111.2 . . ?
C27 C28 H28B 111.2 . . ?
H28A C28 H28B 109.1 . . ?
F4 C30 F6 108.2(4) . . ?
F4 C30 F5 107.9(4) . . ?
F6 C30 F5 106.4(4) . . ?
F4 C30 S2 111.7(3) . . ?
F6 C30 S2 111.5(3) . . ?
F5 C30 S2 110.8(3) . . ?
C34A O7A C31A 100.8(9) . . ?
C32A C31A O7A 105.0(8) . . ?
C32A C31A H31A 110.7 . . ?
O7A C31A H31A 110.7 . . ?
C32A C31A H31B 110.7 . . ?
O7A C31A H31B 110.7 . . ?
H31A C31A H31B 108.8 . . ?
C33A C32A C31A 108.9(8) . . ?
C33A C32A H32A 109.9 . . ?
C31A C32A H32A 109.9 . . ?
C33A C32A H32B 109.9 . . ?
C31A C32A H32B 109.9 . . ?
H32A C32A H32B 108.3 . . ?
C34A C33A C32A 107.3(8) . . ?
C34A C33A H33A 110.3 . . ?
C32A C33A H33A 110.3 . . ?
C34A C33A H33B 110.3 . . ?
C32A C33A H33B 110.3 . . ?
H33A C33A H33B 108.5 . . ?
C33A C34A O7A 107.0(7) . . ?
C33A C34A H34A 110.3 . . ?
O7A C34A H34A 110.3 . . ?
C33A C34A H34B 110.3 . . ?
O7A C34A H34B 110.3 . . ?
H34A C34A H34B 108.6 . . ?
C31B O7B C34B 109.9(12) . . ?
C32B C31B O7B 103.4(11) . . ?
C32B C31B H31C 111.1 . . ?
O7B C31B H31C 111.1 . . ?
C32B C31B H31D 111.1 . . ?
O7B C31B H31D 111.1 . . ?
H31C C31B H31D 109.0 . . ?
C31B C32B C33B 109.2(10) . . ?
C31B C32B H32C 109.8 . . ?
C33B C32B H32C 109.8 . . ?
C31B C32B H32D 109.8 . . ?
C33B C32B H32D 109.8 . . ?
H32C C32B H32D 108.3 . . ?
C34B C33B C32B 112.5(10) . . ?
C34B C33B H33C 109.1 . . ?
C32B C33B H33C 109.1 . . ?
C34B C33B H33D 109.1 . . ?
C32B C33B H33D 109.1 . . ?
H33C C33B H33D 107.8 . . ?
C33B C34B O7B 102.0(10) . . ?
C33B C34B H34C 111.4 . . ?
O7B C34B H34C 111.4 . . ?
C33B C34B H34D 111.4 . . ?
O7B C34B H34D 111.4 . . ?
H34C C34B H34D 109.2 . . ?

loop_
_geom_bond_atom_site_label_1
_geom_bond_atom_site_label_2
_geom_bond_distance
_geom_bond_site_symmetry_2
_geom_bond_publ_flag
Fe1 O4 2.153(3) . ?
Fe1 O1A 2.153(3) . ?
Fe1 O1B 2.153(3) . ?
Fe1 N1 2.157(3) . ?
Fe1 N4 2.162(3) . ?
Fe1 N2 2.226(3) . ?
Fe1 N3 2.227(3) . ?
S1A O3A 1.419(3) . ?
S1A O2A 1.425(3) . ?
S1A O1A 1.456(3) . ?
S1A C29A 1.828(4) . ?
F1A C29A 1.322(5) . ?
F2A C29A 1.329(5) . ?
F3A C29A 1.332(5) . ?
S1B O3B 1.430(9) . ?
S1B O2B 1.434(9) . ?
S1B O1B 1.470(9) . ?
S1B C29B 1.819(11) . ?
F1B C29B 1.321(10) . ?
F2B C29B 1.319(10) . ?
F3B C29B 1.322(10) . ?
S2 O5 1.421(3) . ?
S2 O6 1.429(3) . ?
S2 O4 1.449(3) . ?
S2 C30 1.807(4) . ?
F4 C30 1.319(5) . ?
F5 C30 1.321(5) . ?
F6 C30 1.320(5) . ?
N1 C1 1.350(5) . ?
N1 C5 1.360(4) . ?
N2 C7 1.470(4) . ?
N2 C6 1.491(4) . ?
N2 C10 1.500(4) . ?
N3 C14 1.484(5) . ?
N3 C15 1.486(4) . ?
N3 C11 1.505(5) . ?
N4 C20 1.346(5) . ?
N4 C16 1.349(4) . ?
N5 C3 1.348(5) . ?
N5 C24 1.462(5) . ?
N5 C21 1.470(5) . ?
N6 C18 1.346(5) . ?
N6 C25 1.463(5) . ?
N6 C28 1.472(5) . ?
C1 C2 1.379(5) . ?
C1 H1 0.9500 . ?
C2 C3 1.420(5) . ?
C2 H2 0.9500 . ?
C3 C4 1.403(5) . ?
C4 C5 1.374(5) . ?
C4 H4 0.9500 . ?
C5 C6 1.489(5) . ?
C6 H6A 0.9900 . ?
C6 H6B 0.9900 . ?
C7 C8 1.534(5) . ?
C7 H7A 0.9900 . ?
C7 H7B 0.9900 . ?
C8 C9 1.536(5) . ?
C8 H8A 0.9900 . ?
C8 H8B 0.9900 . ?
C9 C10 1.547(5) . ?
C9 H9A 0.9900 . ?
C9 H9B 0.9900 . ?
C10 C11 1.526(5) . ?
C10 H10 1.0000 . ?
C11 C12 1.560(5) . ?
C11 H11 1.0000 . ?
C12 C13 1.534(6) . ?
C12 H12A 0.9900 . ?
C12 H12B 0.9900 . ?
C13 C14 1.529(5) . ?
C13 H13A 0.9900 . ?
C13 H13B 0.9900 . ?
C14 H14A 0.9900 . ?
C14 H14B 0.9900 . ?
C15 C16 1.504(5) . ?
C15 H15A 0.9900 . ?
C15 H15B 0.9900 . ?
C16 C17 1.367(5) . ?
C17 C18 1.412(5) . ?
C17 H17 0.9500 . ?
C18 C19 1.410(5) . ?
C19 C20 1.378(5) . ?
C19 H19 0.9500 . ?
C20 H20 0.9500 . ?
C21 C22 1.519(6) . ?
C21 H21A 0.9900 . ?
C21 H21B 0.9900 . ?
C22 C23 1.523(6) . ?
C22 H22A 0.9900 . ?
C22 H22B 0.9900 . ?
C23 C24 1.527(6) . ?
C23 H23A 0.9900 . ?
C23 H23B 0.9900 . ?
C24 H24A 0.9900 . ?
C24 H24B 0.9900 . ?
C25 C26 1.517(6) . ?
C25 H25A 0.9900 . ?
C25 H25B 0.9900 . ?
C26 C27 1.521(7) . ?
C26 H26A 0.9900 . ?
C26 H26B 0.9900 . ?
C27 C28 1.522(6) . ?
C27 H27A 0.9900 . ?
C27 H27B 0.9900 . ?
C28 H28A 0.9900 . ?
C28 H28B 0.9900 . ?
O7A C34A 1.486(11) . ?
O7A C31A 1.513(12) . ?
C31A C32A 1.434(11) . ?
C31A H31A 0.9900 . ?
C31A H31B 0.9900 . ?
C32A C33A 1.423(11) . ?
C32A H32A 0.9900 . ?
C32A H32B 0.9900 . ?
C33A C34A 1.422(10) . ?
C33A H33A 0.9900 . ?
C33A H33B 0.9900 . ?
C34A H34A 0.9900 . ?
C34A H34B 0.9900 . ?
O7B C31B 1.493(13) . ?
O7B C34B 1.500(13) . ?
C31B C32B 1.411(12) . ?
C31B H31C 0.9900 . ?
C31B H31D 0.9900 . ?
C32B C33B 1.428(12) . ?
C32B H32C 0.9900 . ?
C32B H32D 0.9900 . ?
C33B C34B 1.414(12) . ?
C33B H33C 0.9900 . ?
C33B H33D 0.9900 . ?
C34B H34C 0.9900 . ?
C34B H34D 0.9900 . ?

loop_
_geom_torsion_atom_site_label_1
_geom_torsion_atom_site_label_2
_geom_torsion_atom_site_label_3
_geom_torsion_atom_site_label_4
_geom_torsion
_geom_torsion_site_symmetry_1
_geom_torsion_site_symmetry_2
_geom_torsion_site_symmetry_3
_geom_torsion_site_symmetry_4
_geom_torsion_publ_flag
O3A S1A O1A Fe1 -103.1(3) . . . . ?
O2A S1A O1A Fe1 35.8(3) . . . . ?
C29A S1A O1A Fe1 146.3(2) . . . . ?
O3A S1A C29A F1A 173.1(3) . . . . ?
O2A S1A C29A F1A 50.5(4) . . . . ?
O1A S1A C29A F1A -69.0(3) . . . . ?
O3A S1A C29A F2A 54.2(4) . . . . ?
O2A S1A C29A F2A -68.4(4) . . . . ?
O1A S1A C29A F2A 172.1(3) . . . . ?
O3A S1A C29A F3A -66.7(4) . . . . ?
O2A S1A C29A F3A 170.7(4) . . . . ?
O1A S1A C29A F3A 51.2(4) . . . . ?
O3B S1B O1B Fe1 85.1(14) . . . . ?
O2B S1B O1B Fe1 -55.4(14) . . . . ?
C29B S1B O1B Fe1 -164.6(7) . . . . ?
O3B S1B C29B F2B -74(2) . . . . ?
O2B S1B C29B F2B 48.9(19) . . . . ?
O1B S1B C29B F2B 166.8(16) . . . . ?
O3B S1B C29B F1B 165.8(19) . . . . ?
O2B S1B C29B F1B -71.3(19) . . . . ?
O1B S1B C29B F1B 46.6(16) . . . . ?
O3B S1B C29B F3B 46.5(19) . . . . ?
O2B S1B C29B F3B 169.3(18) . . . . ?
O1B S1B C29B F3B -72.8(16) . . . . ?
O5 S2 O4 Fe1 -82.1(4) . . . . ?
O6 S2 O4 Fe1 53.5(4) . . . . ?
C30 S2 O4 Fe1 166.5(4) . . . . ?
C5 N1 C1 C2 2.1(5) . . . . ?
Fe1 N1 C1 C2 -169.5(3) . . . . ?
N1 C1 C2 C3 1.2(6) . . . . ?
C24 N5 C3 C4 -1.4(5) . . . . ?
C21 N5 C3 C4 175.2(4) . . . . ?
C24 N5 C3 C2 178.7(3) . . . . ?
C21 N5 C3 C2 -4.7(6) . . . . ?
C1 C2 C3 N5 177.3(3) . . . . ?
C1 C2 C3 C4 -2.7(5) . . . . ?
N5 C3 C4 C5 -178.8(3) . . . . ?
C2 C3 C4 C5 1.1(5) . . . . ?
C1 N1 C5 C4 -3.8(5) . . . . ?
Fe1 N1 C5 C4 169.1(3) . . . . ?
C1 N1 C5 C6 174.4(3) . . . . ?
Fe1 N1 C5 C6 -12.8(4) . . . . ?
C3 C4 C5 N1 2.2(5) . . . . ?
C3 C4 C5 C6 -175.8(3) . . . . ?
N1 C5 C6 N2 40.6(4) . . . . ?
C4 C5 C6 N2 -141.2(3) . . . . ?
C7 N2 C6 C5 -175.4(3) . . . . ?
C10 N2 C6 C5 71.7(3) . . . . ?
Fe1 N2 C6 C5 -44.9(3) . . . . ?
C6 N2 C7 C8 -76.2(3) . . . . ?
C10 N2 C7 C8 39.9(3) . . . . ?
Fe1 N2 C7 C8 162.4(2) . . . . ?
N2 C7 C8 C9 -31.8(4) . . . . ?
C7 C8 C9 C10 11.3(4) . . . . ?
C7 N2 C10 C11 88.7(3) . . . . ?
C6 N2 C10 C11 -154.0(3) . . . . ?
Fe1 N2 C10 C11 -40.6(3) . . . . ?
C7 N2 C10 C9 -32.0(3) . . . . ?
C6 N2 C10 C9 85.3(3) . . . . ?
Fe1 N2 C10 C9 -161.4(2) . . . . ?
C8 C9 C10 N2 12.3(4) . . . . ?
C8 C9 C10 C11 -107.1(3) . . . . ?
C14 N3 C11 C10 89.6(3) . . . . ?
C15 N3 C11 C10 -152.3(3) . . . . ?
Fe1 N3 C11 C10 -37.7(3) . . . . ?
C14 N3 C11 C12 -31.0(4) . . . . ?
C15 N3 C11 C12 87.0(3) . . . . ?
Fe1 N3 C11 C12 -158.3(2) . . . . ?
N2 C10 C11 N3 52.8(4) . . . . ?
C9 C10 C11 N3 170.0(3) . . . . ?
N2 C10 C11 C12 169.7(3) . . . . ?
C9 C10 C11 C12 -73.2(4) . . . . ?
N3 C11 C12 C13 10.9(4) . . . . ?
C10 C11 C12 C13 -108.8(3) . . . . ?
C11 C12 C13 C14 12.7(4) . . . . ?
C15 N3 C14 C13 -77.0(4) . . . . ?
C11 N3 C14 C13 39.9(3) . . . . ?
Fe1 N3 C14 C13 161.7(2) . . . . ?
C12 C13 C14 N3 -32.5(4) . . . . ?
C14 N3 C15 C16 -172.0(3) . . . . ?
C11 N3 C15 C16 74.1(4) . . . . ?
Fe1 N3 C15 C16 -43.3(3) . . . . ?
C20 N4 C16 C17 -0.1(5) . . . . ?
Fe1 N4 C16 C17 171.8(3) . . . . ?
C20 N4 C16 C15 178.9(3) . . . . ?
Fe1 N4 C16 C15 -9.2(4) . . . . ?
N3 C15 C16 N4 36.9(4) . . . . ?
N3 C15 C16 C17 -144.0(3) . . . . ?
N4 C16 C17 C18 -0.2(5) . . . . ?
C15 C16 C17 C18 -179.2(3) . . . . ?
C25 N6 C18 C19 6.1(6) . . . . ?
C28 N6 C18 C19 -170.5(4) . . . . ?
C25 N6 C18 C17 -174.8(4) . . . . ?
C28 N6 C18 C17 8.6(6) . . . . ?
C16 C17 C18 N6 -179.0(3) . . . . ?
C16 C17 C18 C19 0.1(5) . . . . ?
N6 C18 C19 C20 179.4(3) . . . . ?
C17 C18 C19 C20 0.3(5) . . . . ?
C16 N4 C20 C19 0.5(5) . . . . ?
Fe1 N4 C20 C19 -170.1(3) . . . . ?
C18 C19 C20 N4 -0.6(6) . . . . ?
C3 N5 C21 C22 -166.1(4) . . . . ?
C24 N5 C21 C22 10.9(5) . . . . ?
N5 C21 C22 C23 -30.0(4) . . . . ?
C21 C22 C23 C24 38.0(5) . . . . ?
C3 N5 C24 C23 -170.4(3) . . . . ?
C21 N5 C24 C23 12.6(4) . . . . ?
C22 C23 C24 N5 -30.8(4) . . . . ?
C18 N6 C25 C26 172.0(4) . . . . ?
C28 N6 C25 C26 -11.0(5) . . . . ?
N6 C25 C26 C27 32.4(4) . . . . ?
C25 C26 C27 C28 -41.6(4) . . . . ?
C18 N6 C28 C27 162.2(4) . . . . ?
C25 N6 C28 C27 -14.8(5) . . . . ?
C26 C27 C28 N6 34.2(4) . . . . ?
O5 S2 C30 F4 -64.6(4) . . . . ?
O6 S2 C30 F4 174.5(3) . . . . ?
O4 S2 C30 F4 54.0(4) . . . . ?
O5 S2 C30 F6 174.1(3) . . . . ?
O6 S2 C30 F6 53.3(4) . . . . ?
O4 S2 C30 F6 -67.3(4) . . . . ?
O5 S2 C30 F5 55.8(4) . . . . ?
O6 S2 C30 F5 -65.1(4) . . . . ?
O4 S2 C30 F5 174.4(3) . . . . ?
C34A O7A C31A C32A -30.7(15) . . . . ?
O7A C31A C32A C33A 19.1(18) . . . . ?
C31A C32A C33A C34A 1.3(18) . . . . ?
C32A C33A C34A O7A -21.8(16) . . . . ?
C31A O7A C34A C33A 32.2(14) . . . . ?
C34B O7B C31B C32B -16(3) . . . . ?
O7B C31B C32B C33B 17(3) . . . . ?
C31B C32B C33B C34B -12(3) . . . . ?
C32B C33B C34B O7B 2(3) . . . . ?
C31B O7B C34B C33B 9(3) . . . . ?
